data_4105830
loop_
_publ_author_name
'Alexander H\"ubner'
'Zheng-Wang Qu'
'Ulli Englert'
'Michael Bolte'
'Hans-Wolfram Lerner'
'Max C. Holthausen'
'Matthias Wagner'

_publ_contact_author
;
      Dr. Michael Bolte
      Institut f\"ur Anorganische Chemie
      J. W. Goethe-Universit\"at
      Max-von-Laue-Str. 7 
      60438 Frankfurt/Main
      Germany
;
_publ_contact_author_email bolte@chemie.uni-frankfurt.de
_publ_contact_author_fax '49 69 798 29239'
_publ_contact_author_phone '49 69 798 29136'
_publ_section_title
;
 Main-Chain Boron-Containing Oligophenylenes via Ring-Opening
 Polymerization of 9-H-9-Borafluorene
;
_journal_name_full 'Journal of the American Chemical Society'
_journal_page_first 4596
_journal_page_last 4609
_journal_paper_doi 10.1021/ja110947k
_journal_volume 133
_journal_year 2011
_chemical_formula_moiety 'C18 H19 B'
_chemical_formula_sum 'C18 H19 B'
_chemical_formula_weight 246.14
_chemical_name_systematic ?
_space_group_IT_number 14
_symmetry_cell_setting monoclinic
_symmetry_space_group_name_Hall '-P 2yn'
_symmetry_space_group_name_H-M 'P 1 21/n 1'
_atom_sites_solution_hydrogens geom
_atom_sites_solution_primary direct
_atom_sites_solution_secondary difmap
_audit_creation_method SHELXL-97
_cell_angle_alpha 90.00
_cell_angle_beta 106.659(8)
_cell_angle_gamma 90.00
_cell_formula_units_Z 4
_cell_length_a 14.8385(16)
_cell_length_b 5.8312(6)
_cell_length_c 17.7349(17)
_cell_measurement_reflns_used 5615
_cell_measurement_temperature 173(2)
_cell_measurement_theta_max 26.0
_cell_measurement_theta_min 2.9
_cell_volume 1470.1(3)
_computing_cell_refinement 'X-Area (Stoe & Cie, 2001)'
_computing_data_collection 'X-Area (Stoe & Cie, 2001)'
_computing_data_reduction 'X-Area (Stoe & Cie, 2001)'
_computing_molecular_graphics 'XP (Sheldrick, 2008)'
_computing_structure_refinement 'SHELXL-97 (Sheldrick, 1997)'
_computing_structure_solution 'SHELXS-97 (Sheldrick, 1990)'
_diffrn_ambient_temperature 173(2)
_diffrn_measured_fraction_theta_full 0.994
_diffrn_measured_fraction_theta_max 0.994
_diffrn_measurement_device_type 'STOE IPDS II two-circle-diffractometer'
_diffrn_measurement_method \w
_diffrn_radiation_monochromator graphite
_diffrn_radiation_source 'fine-focus sealed tube'
_diffrn_radiation_type MoK\a
_diffrn_radiation_wavelength 0.71073
_diffrn_reflns_av_R_equivalents 0.0740
_diffrn_reflns_av_sigmaI/netI 0.0598
_diffrn_reflns_limit_h_max 16
_diffrn_reflns_limit_h_min -17
_diffrn_reflns_limit_k_max 6
_diffrn_reflns_limit_k_min -6
_diffrn_reflns_limit_l_max 21
_diffrn_reflns_limit_l_min -21
_diffrn_reflns_number 11424
_diffrn_reflns_theta_full 25.00
_diffrn_reflns_theta_max 25.03
_diffrn_reflns_theta_min 2.87
_diffrn_standards_number 0
_exptl_absorpt_coefficient_mu 0.061
_exptl_absorpt_correction_type none
_exptl_crystal_colour yellow-green
_exptl_crystal_density_diffrn 1.112
_exptl_crystal_description needle
_exptl_crystal_F_000 528
_exptl_crystal_size_max 0.33
_exptl_crystal_size_mid 0.14
_exptl_crystal_size_min 0.14
_refine_diff_density_max 0.265
_refine_diff_density_min -0.296
_refine_diff_density_rms 0.073
_refine_ls_extinction_method none
_refine_ls_goodness_of_fit_ref 1.099
_refine_ls_hydrogen_treatment constr
_refine_ls_matrix_type full
_refine_ls_number_parameters 173
_refine_ls_number_reflns 2608
_refine_ls_number_restraints 0
_refine_ls_restrained_S_all 1.099
_refine_ls_R_factor_all 0.1037
_refine_ls_R_factor_gt 0.0804
_refine_ls_shift/su_max 0.000
_refine_ls_shift/su_mean 0.000
_refine_ls_structure_factor_coef Fsqd
_refine_ls_weighting_details 'calc w=1/[\s^2^(Fo^2^)+(0.1302P)^2^+0.7178P] where P=(Fo^2^+2Fc^2^)/3'
_refine_ls_weighting_scheme calc
_refine_ls_wR_factor_gt 0.2380
_refine_ls_wR_factor_ref 0.2485
_reflns_number_gt 1747
_reflns_number_total 2608
_reflns_threshold_expression >2sigma(I)
_cod_data_source_file ja110947k_si_001_3.cif
_cod_data_source_block 9-tBuCHCH-9-borafluorene_wa1151
_cod_database_code 4105830

loop_
_symmetry_equiv_pos_as_xyz
'x, y, z'
'-x+1/2, y+1/2, -z+1/2'
'-x, -y, -z'
'x-1/2, -y-1/2, z-1/2'

loop_
_atom_site_label
_atom_site_type_symbol
_atom_site_fract_x
_atom_site_fract_y
_atom_site_fract_z
_atom_site_U_iso_or_equiv
_atom_site_adp_type
_atom_site_occupancy
_atom_site_symmetry_multiplicity
_atom_site_calc_flag
_atom_site_refinement_flags
B1 B 0.7394(3) 0.6284(7) 0.5771(2) 0.0326(10) Uani 1 1 d .
C1 C 0.7196(3) 0.8303(6) 0.5187(2) 0.0339(9) Uani 1 1 d .
H1 H 0.6694 0.9325 0.5175 0.041 Uiso 1 1 calc R
C2 C 0.7720(3) 0.8645(6) 0.4695(2) 0.0343(9) Uani 1 1 d .
H2 H 0.8253 0.7675 0.4770 0.041 Uiso 1 1 calc R
C3 C 0.7572(3) 1.0375(6) 0.4036(2) 0.0356(9) Uani 1 1 d .
C4 C 0.7333(4) 0.9032(7) 0.3258(3) 0.0491(12) Uani 1 1 d .
H4A H 0.7229 1.0108 0.2817 0.074 Uiso 1 1 calc R
H4B H 0.6762 0.8124 0.3204 0.074 Uiso 1 1 calc R
H4C H 0.7856 0.8007 0.3257 0.074 Uiso 1 1 calc R
C5 C 0.6784(4) 1.2082(7) 0.4016(3) 0.0462(11) Uani 1 1 d .
H5A H 0.6718 1.3150 0.3577 0.069 Uiso 1 1 calc R
H5B H 0.6937 1.2939 0.4512 0.069 Uiso 1 1 calc R
H5C H 0.6192 1.1250 0.3947 0.069 Uiso 1 1 calc R
C6 C 0.8491(4) 1.1655(8) 0.4139(3) 0.0555(13) Uani 1 1 d .
H6A H 0.8412 1.2790 0.3718 0.083 Uiso 1 1 calc R
H6B H 0.8986 1.0565 0.4116 0.083 Uiso 1 1 calc R
H6C H 0.8668 1.2435 0.4650 0.083 Uiso 1 1 calc R
C11 C 0.8340(3) 0.4958(6) 0.6130(2) 0.0339(9) Uani 1 1 d .
C12 C 0.8135(3) 0.2968(6) 0.6516(2) 0.0312(9) Uani 1 1 d .
C13 C 0.8829(3) 0.1411(7) 0.6882(2) 0.0383(10) Uani 1 1 d .
H13 H 0.8676 0.0100 0.7139 0.046 Uiso 1 1 calc R
C14 C 0.9748(3) 0.1786(8) 0.6871(3) 0.0464(11) Uani 1 1 d .
H14 H 1.0226 0.0711 0.7109 0.056 Uiso 1 1 calc R
C15 C 0.9966(3) 0.3746(8) 0.6510(3) 0.0456(11) Uani 1 1 d .
H15 H 1.0599 0.4020 0.6515 0.055 Uiso 1 1 calc R
C16 C 0.9273(3) 0.5304(7) 0.6143(2) 0.0388(10) Uani 1 1 d .
H16 H 0.9436 0.6625 0.5898 0.047 Uiso 1 1 calc R
C21 C 0.6658(3) 0.4895(6) 0.6070(2) 0.0312(9) Uani 1 1 d .
C22 C 0.7117(3) 0.2935(6) 0.6472(2) 0.0312(9) Uani 1 1 d .
C23 C 0.6631(3) 0.1300(7) 0.6764(2) 0.0365(10) Uani 1 1 d .
H23 H 0.6947 -0.0009 0.7035 0.044 Uiso 1 1 calc R
C24 C 0.5667(3) 0.1607(7) 0.6654(2) 0.0403(10) Uani 1 1 d .
H24 H 0.5327 0.0499 0.6855 0.048 Uiso 1 1 calc R
C25 C 0.5202(3) 0.3499(7) 0.6257(2) 0.0412(10) Uani 1 1 d .
H25 H 0.4545 0.3673 0.6182 0.049 Uiso 1 1 calc R
C26 C 0.5696(3) 0.5162(7) 0.5965(2) 0.0370(9) Uani 1 1 d .
H26 H 0.5376 0.6468 0.5697 0.044 Uiso 1 1 calc R

loop_
_atom_site_aniso_label
_atom_site_aniso_U_11
_atom_site_aniso_U_22
_atom_site_aniso_U_33
_atom_site_aniso_U_23
_atom_site_aniso_U_13
_atom_site_aniso_U_12
B1 0.040(3) 0.029(2) 0.027(2) -0.0021(16) 0.0071(19) -0.0033(19)
C1 0.038(2) 0.0312(18) 0.033(2) -0.0012(16) 0.0119(17) 0.0017(18)
C2 0.041(2) 0.0298(19) 0.031(2) 0.0007(15) 0.0091(18) 0.0005(17)
C3 0.045(2) 0.0294(18) 0.033(2) 0.0043(16) 0.0119(18) -0.0021(18)
C4 0.071(3) 0.046(2) 0.033(2) -0.0012(18) 0.018(2) 0.000(2)
C5 0.057(3) 0.037(2) 0.044(2) 0.0091(19) 0.015(2) 0.005(2)
C6 0.062(3) 0.053(3) 0.055(3) 0.006(2) 0.021(3) -0.014(3)
C11 0.041(2) 0.0311(19) 0.0304(19) -0.0017(16) 0.0114(17) -0.0026(18)
C12 0.036(2) 0.0315(19) 0.0258(18) -0.0043(15) 0.0080(16) -0.0020(16)
C13 0.047(3) 0.033(2) 0.032(2) 0.0010(17) 0.0063(18) 0.0043(18)
C14 0.043(3) 0.044(2) 0.049(3) 0.007(2) 0.008(2) 0.012(2)
C15 0.035(2) 0.052(3) 0.050(3) 0.000(2) 0.012(2) 0.001(2)
C16 0.039(3) 0.040(2) 0.039(2) 0.0061(18) 0.0128(19) -0.0015(19)
C21 0.036(2) 0.0336(19) 0.0217(17) -0.0017(15) 0.0038(16) -0.0016(18)
C22 0.039(2) 0.0299(19) 0.0244(18) -0.0026(16) 0.0085(16) -0.0017(16)
C23 0.043(3) 0.033(2) 0.031(2) 0.0021(16) 0.0057(18) -0.0029(18)
C24 0.045(3) 0.042(2) 0.037(2) -0.0008(18) 0.0171(19) -0.010(2)
C25 0.039(2) 0.049(2) 0.037(2) -0.0025(19) 0.0125(19) -0.005(2)
C26 0.036(2) 0.041(2) 0.034(2) 0.0018(17) 0.0098(18) -0.0038(19)

loop_
_atom_type_symbol
_atom_type_description
_atom_type_scat_dispersion_real
_atom_type_scat_dispersion_imag
_atom_type_scat_source
C C 0.0033 0.0016 'International Tables Vol C Tables 4.2.6.8 and 6.1.1.4'
H H 0.0000 0.0000 'International Tables Vol C Tables 4.2.6.8 and 6.1.1.4'
B B 0.0013 0.0007 'International Tables Vol C Tables 4.2.6.8 and 6.1.1.4'

loop_
_geom_angle_atom_site_label_1
_geom_angle_atom_site_label_2
_geom_angle_atom_site_label_3
_geom_angle
C1 B1 C11 128.8(4)
C1 B1 C21 127.3(4)
C11 B1 C21 103.7(3)
C2 C1 B1 121.2(4)
C2 C1 H1 119.4
B1 C1 H1 119.4
C1 C2 C3 128.3(4)
C1 C2 H2 115.8
C3 C2 H2 115.8
C2 C3 C6 108.0(4)
C2 C3 C5 113.1(3)
C6 C3 C5 109.7(3)
C2 C3 C4 107.4(3)
C6 C3 C4 109.1(4)
C5 C3 C4 109.5(4)
C3 C4 H4A 109.5
C3 C4 H4B 109.5
H4A C4 H4B 109.5
C3 C4 H4C 109.5
H4A C4 H4C 109.5
H4B C4 H4C 109.5
C3 C5 H5A 109.5
C3 C5 H5B 109.5
H5A C5 H5B 109.5
C3 C5 H5C 109.5
H5A C5 H5C 109.5
H5B C5 H5C 109.5
C3 C6 H6A 109.5
C3 C6 H6B 109.5
H6A C6 H6B 109.5
C3 C6 H6C 109.5
H6A C6 H6C 109.5
H6B C6 H6C 109.5
C16 C11 C12 117.3(4)
C16 C11 B1 134.8(4)
C12 C11 B1 107.9(4)
C13 C12 C11 121.8(4)
C13 C12 C22 128.4(4)
C11 C12 C22 109.8(3)
C12 C13 C14 119.4(4)
C12 C13 H13 120.3
C14 C13 H13 120.3
C13 C14 C15 119.7(4)
C13 C14 H14 120.2
C15 C14 H14 120.2
C16 C15 C14 120.9(4)
C16 C15 H15 119.5
C14 C15 H15 119.5
C15 C16 C11 120.9(4)
C15 C16 H16 119.6
C11 C16 H16 119.6
C26 C21 C22 119.0(4)
C26 C21 B1 133.0(4)
C22 C21 B1 107.8(4)
C23 C22 C21 121.3(4)
C23 C22 C12 128.2(4)
C21 C22 C12 110.5(3)
C22 C23 C24 118.8(4)
C22 C23 H23 120.6
C24 C23 H23 120.6
C25 C24 C23 121.0(4)
C25 C24 H24 119.5
C23 C24 H24 119.5
C24 C25 C26 120.2(4)
C24 C25 H25 119.9
C26 C25 H25 119.9
C21 C26 C25 119.8(4)
C21 C26 H26 120.1
C25 C26 H26 120.1

loop_
_geom_bond_atom_site_label_1
_geom_bond_atom_site_label_2
_geom_bond_distance
B1 C1 1.540(6)
B1 C11 1.569(6)
B1 C21 1.570(6)
C1 C2 1.339(6)
C1 H1 0.9500
C2 C3 1.512(5)
C2 H2 0.9500
C3 C6 1.519(6)
C3 C5 1.528(6)
C3 C4 1.537(6)
C4 H4A 0.9800
C4 H4B 0.9800
C4 H4C 0.9800
C5 H5A 0.9800
C5 H5B 0.9800
C5 H5C 0.9800
C6 H6A 0.9800
C6 H6B 0.9800
C6 H6C 0.9800
C11 C16 1.393(6)
C11 C12 1.423(5)
C12 C13 1.387(6)
C12 C22 1.491(6)
C13 C14 1.387(6)
C13 H13 0.9500
C14 C15 1.393(7)
C14 H14 0.9500
C15 C16 1.387(6)
C15 H15 0.9500
C16 H16 0.9500
C21 C26 1.394(6)
C21 C22 1.414(5)
C22 C23 1.382(6)
C23 C24 1.400(6)
C23 H23 0.9500
C24 C25 1.383(6)
C24 H24 0.9500
C25 C26 1.401(6)
C25 H25 0.9500
C26 H26 0.9500

loop_
_geom_torsion_atom_site_label_1
_geom_torsion_atom_site_label_2
_geom_torsion_atom_site_label_3
_geom_torsion_atom_site_label_4
_geom_torsion
C11 B1 C1 C2 25.0(6)
C21 B1 C1 C2 -147.5(4)
B1 C1 C2 C3 173.5(4)
C1 C2 C3 C6 129.2(5)
C1 C2 C3 C5 7.6(6)
C1 C2 C3 C4 -113.3(5)
C1 B1 C11 C16 10.6(7)
C21 B1 C11 C16 -175.5(4)
C1 B1 C11 C12 -169.0(4)
C21 B1 C11 C12 4.9(4)
C16 C11 C12 C13 -0.8(5)
B1 C11 C12 C13 178.8(3)
C16 C11 C12 C22 177.5(3)
B1 C11 C12 C22 -2.8(4)
C11 C12 C13 C14 -0.4(6)
C22 C12 C13 C14 -178.4(4)
C12 C13 C14 C15 1.6(7)
C13 C14 C15 C16 -1.6(7)
C14 C15 C16 C11 0.4(7)
C12 C11 C16 C15 0.8(6)
B1 C11 C16 C15 -178.7(4)
C1 B1 C21 C26 -6.2(7)
C11 B1 C21 C26 179.9(4)
C1 B1 C21 C22 168.7(4)
C11 B1 C21 C22 -5.3(4)
C26 C21 C22 C23 -0.4(5)
B1 C21 C22 C23 -176.1(3)
C26 C21 C22 C12 179.6(3)
B1 C21 C22 C12 3.8(4)
C13 C12 C22 C23 -2.5(7)
C11 C12 C22 C23 179.3(4)
C13 C12 C22 C21 177.5(4)
C11 C12 C22 C21 -0.7(4)
C21 C22 C23 C24 0.2(6)
C12 C22 C23 C24 -179.7(4)
C22 C23 C24 C25 0.4(6)
C23 C24 C25 C26 -0.8(6)
C22 C21 C26 C25 0.0(5)
B1 C21 C26 C25 174.4(4)
C24 C25 C26 C21 0.6(6)

loop_
_cod_related_entry_id
_cod_related_entry_database
_cod_related_entry_code
1 ChemSpider 30660239
